data_1575150
loop_
_publ_author_name
'Zhang, Yuzhe'
'Higashino, Tomohiro'
'Namikawa, Keigo'
'Osterloh, W. Ryan'
'Imahori, Hiroshi'

_publ_section_title
;
 Molecular engineering of porphyrin dyes and copper complexes for enhanced
 dye regeneration toward high-performance dye-sensitized solar cells using
 copper(i/ii) redox shuttles.
;
_journal_issue 33
_journal_name_full 'Chemical science'
_journal_page_first 15004
_journal_page_last 15014
_journal_paper_doi 10.1039/d5sc03537f
_journal_volume 16
_journal_year 2025
_chemical_formula_moiety '0.25(C28 H32 Cu N4 O4), 0.25(C2 F6 N O4 S2)'
_chemical_formula_sum 'C7.5 H8 Cu0.25 F1.5 N1.25 O2 P0 S0.5'
_chemical_formula_weight 208.07
_space_group_crystal_system orthorhombic
_space_group_IT_number 72
_space_group_name_Hall '-I 2 2c'
_space_group_name_H-M_alt 'I b a m'
_atom_sites_solution_hydrogens geom
_audit_creation_method SHELXL-2014
_audit_update_record
;
2025-05-14 deposited with the CCDC.	2025-07-21 downloaded from the CCDC.
;
_cell_angle_alpha 90
_cell_angle_beta 90
_cell_angle_gamma 90
_cell_formula_units_Z 16
_cell_length_a 8.071(2)
_cell_length_b 16.120(4)
_cell_length_c 26.964(8)
_cell_measurement_reflns_used 4286
_cell_measurement_temperature 143(2)
_cell_measurement_theta_max 27.5
_cell_measurement_theta_min 3.7
_cell_volume 3508.1(16)
_computing_structure_refinement 'SHELXL-2014 (Sheldrick, 2014)'
_computing_structure_solution 'SHELXS-2014 (Sheldrick, 2014)'
_diffrn_ambient_temperature 143(2)
_diffrn_detector_area_resol_mean 28.5714
_diffrn_measured_fraction_theta_full 0.994
_diffrn_measured_fraction_theta_max 0.995
_diffrn_measurement_device_type 'Rigaku Saturn724+ (4x4 bin mode)'
_diffrn_measurement_method 'profile data from \w-scans'
_diffrn_radiation_type MoK\a
_diffrn_radiation_wavelength 0.71075
_diffrn_reflns_av_R_equivalents 0.0401
_diffrn_reflns_av_unetI/netI 0.0270
_diffrn_reflns_Laue_measured_fraction_full 0.994
_diffrn_reflns_Laue_measured_fraction_max 0.995
_diffrn_reflns_limit_h_max 10
_diffrn_reflns_limit_h_min -10
_diffrn_reflns_limit_k_max 18
_diffrn_reflns_limit_k_min -20
_diffrn_reflns_limit_l_max 34
_diffrn_reflns_limit_l_min -34
_diffrn_reflns_number 13214
_diffrn_reflns_point_group_measured_fraction_full 0.994
_diffrn_reflns_point_group_measured_fraction_max 0.995
_diffrn_reflns_theta_full 25.242
_diffrn_reflns_theta_max 27.473
_diffrn_reflns_theta_min 3.652
_diffrn_source 'Rotating Anode'
_exptl_absorpt_coefficient_mu 0.830
_exptl_absorpt_correction_T_max 1.000
_exptl_absorpt_correction_T_min 0.846
_exptl_absorpt_correction_type multi-scan
_exptl_absorpt_process_details
;
CrysAlisPro 1.171.39.46e (Rigaku Oxford Diffraction, 2018)
Empirical absorption correction using spherical harmonics,
 implemented in SCALE3 ABSPACK scaling algorithm.
;
_exptl_crystal_colour orange
_exptl_crystal_density_diffrn 1.576
_exptl_crystal_description prism
_exptl_crystal_F_000 1704
_exptl_crystal_size_max 0.300
_exptl_crystal_size_mid 0.200
_exptl_crystal_size_min 0.100
_refine_diff_density_max 0.412
_refine_diff_density_min -0.445
_refine_diff_density_rms 0.093
_refine_ls_extinction_method none
_refine_ls_goodness_of_fit_ref 1.056
_refine_ls_hydrogen_treatment constr
_refine_ls_matrix_type full
_refine_ls_number_parameters 150
_refine_ls_number_reflns 2055
_refine_ls_number_restraints 0
_refine_ls_restrained_S_all 1.056
_refine_ls_R_factor_all 0.0597
_refine_ls_R_factor_gt 0.0556
_refine_ls_shift/su_max 0.000
_refine_ls_shift/su_mean 0.000
_refine_ls_structure_factor_coef Fsqd
_refine_ls_weighting_details 'w=1/[\s^2^(Fo^2^)+(0.1042P)^2^+30.6453P] where P=(Fo^2^+2Fc^2^)/3'
_refine_ls_weighting_scheme calc
_refine_ls_wR_factor_gt 0.2083
_refine_ls_wR_factor_ref 0.2108
_reflns_Friedel_coverage 0.000
_reflns_number_gt 1835
_reflns_number_total 2055
_reflns_threshold_expression 'I > 2\s(I)'
_cod_data_source_file d5sc03537f2.cif
_cod_data_source_block 0928na
_cod_depositor_comments 'Adding full bibliography for 1575150--1575152.cif.'
_cod_original_formula_sum 'C7.50 H8 Cu0.25 F1.50 N1.25 O2 P0 S0.50'
_cod_database_code 1575150
_shelx_space_group_comment
;
The symmetry employed for this shelxl refinement is uniquely defined
by the following loop, which should always be used as a source of
symmetry information in preference to the above space-group names.
They are only intended as comments.
;
_shelx_estimated_absorpt_t_min 0.789
_shelx_estimated_absorpt_t_max 0.922
_shelxl_version_number 2014-3

loop_
_space_group_symop_operation_xyz
'x, y, z'
'-x, -y, z'
'x, -y, -z+1/2'
'-x, y, -z+1/2'
'x+1/2, y+1/2, z+1/2'
'-x+1/2, -y+1/2, z+1/2'
'x+1/2, -y+1/2, -z+1'
'-x+1/2, y+1/2, -z+1'
'-x, -y, -z'
'x, y, -z'
'-x, y, z-1/2'
'x, -y, z-1/2'
'-x+1/2, -y+1/2, -z+1/2'
'x+1/2, y+1/2, -z+1/2'
'-x+1/2, y+1/2, z'
'x+1/2, -y+1/2, z'

loop_
_atom_site_label
_atom_site_type_symbol
_atom_site_fract_x
_atom_site_fract_y
_atom_site_fract_z
_atom_site_U_iso_or_equiv
_atom_site_adp_type
_atom_site_occupancy
_atom_site_site_symmetry_order
_atom_site_calc_flag
_atom_site_refinement_flags_posn
_atom_site_refinement_flags_adp
_atom_site_refinement_flags_occupancy
_atom_site_disorder_assembly
_atom_site_disorder_group
Cu1 Cu 0.0000 0.0000 0.2500 0.0301(3) Uani 1 4 d S T P . .
S1 S 0.43856(18) 0.08069(10) 0.5000 0.0312(4) Uani 1 2 d S T P . .
N1 N 0.1075(4) 0.0958(2) 0.28677(13) 0.0259(7) Uani 1 1 d . . . . .
C2 C 0.0542(5) 0.1711(2) 0.27216(15) 0.0257(8) Uani 1 1 d . . . . .
O1 O 0.2299(5) 0.30971(19) 0.36270(12) 0.0414(8) Uani 1 1 d . . . . .
C3 C 0.0977(5) 0.2434(2) 0.29697(14) 0.0279(8) Uani 1 1 d . . . . .
H7 H 0.0603 0.2958 0.2854 0.034 Uiso 1 1 calc R U . . .
C4 C 0.2069(5) 0.0909(3) 0.32710(16) 0.0303(9) Uani 1 1 d . . . . .
C1 C 0.2142(8) 0.0644(4) 0.5000 0.0362(14) Uani 1 2 d S T P A .
C5 C 0.2545(6) 0.1600(3) 0.35410(15) 0.0306(9) Uani 1 1 d . . . . .
H8 H 0.3247 0.1546 0.3822 0.037 Uiso 1 1 calc R U . . .
C6 C 0.1972(6) 0.2377(2) 0.33909(15) 0.0302(9) Uani 1 1 d . . . . .
C8 C 0.3157(7) 0.3051(3) 0.40929(18) 0.0428(11) Uani 1 1 d . . . . .
H1 H 0.2527 0.2702 0.4323 0.064 Uiso 1 1 calc R U . . .
H2 H 0.3272 0.3609 0.4232 0.064 Uiso 1 1 calc R U . . .
H3 H 0.4259 0.2810 0.4041 0.064 Uiso 1 1 calc R U . . .
C7 C 0.2631(8) 0.0056(3) 0.3414(2) 0.0460(12) Uani 1 1 d . . . . .
H4 H 0.1672 -0.0275 0.3517 0.069 Uiso 1 1 calc R U . . .
H5 H 0.3418 0.0095 0.3690 0.069 Uiso 1 1 calc R U . . .
H6 H 0.3171 -0.0209 0.3130 0.069 Uiso 1 1 calc R U . . .
N3 N 0.5000 0.0000 0.5298(4) 0.033(2) Uani 0.5 2 d S T P B .
F1 F 0.1501(8) 0.0554(5) 0.4559(2) 0.0518(16) Uani 0.5 1 d . . P A 1
F2 F 0.1778(8) -0.0012(5) 0.5262(3) 0.061(2) Uani 0.5 1 d . . P A 1
F3 F 0.1413(8) 0.1285(5) 0.5216(3) 0.072(2) Uani 0.5 1 d . . P A 1
O2 O 0.4876(9) 0.0911(6) 0.4519(3) 0.044(3) Uani 0.517(15) 1 d . . P B 2
O3 O 0.4576(10) 0.1491(6) 0.4650(4) 0.051(3) Uani 0.483(15) 1 d . . P B 3

loop_
_atom_site_aniso_label
_atom_site_aniso_U_11
_atom_site_aniso_U_22
_atom_site_aniso_U_33
_atom_site_aniso_U_23
_atom_site_aniso_U_13
_atom_site_aniso_U_12
Cu1 0.0457(7) 0.0140(5) 0.0307(6) 0.000 0.000 0.000
S1 0.0216(7) 0.0327(8) 0.0392(8) 0.000 0.000 -0.0007(5)
N1 0.0314(17) 0.0182(15) 0.0282(16) -0.0007(12) 0.0007(14) 0.0003(13)
C2 0.0302(19) 0.0212(18) 0.0256(18) 0.0025(14) 0.0081(16) -0.0008(15)
O1 0.063(2) 0.0248(15) 0.0361(16) -0.0065(13) -0.0056(16) -0.0122(15)
C3 0.038(2) 0.0191(17) 0.0272(18) -0.0015(15) 0.0050(17) -0.0012(16)
C4 0.034(2) 0.0256(19) 0.032(2) 0.0011(15) -0.0014(17) -0.0003(16)
C1 0.030(3) 0.039(3) 0.041(3) 0.000 0.000 0.001(3)
C5 0.034(2) 0.029(2) 0.029(2) -0.0013(16) -0.0004(17) -0.0057(17)
C6 0.038(2) 0.0229(19) 0.0292(19) -0.0030(15) 0.0070(17) -0.0092(16)
C8 0.052(3) 0.041(3) 0.035(2) -0.010(2) 0.001(2) -0.012(2)
C7 0.061(3) 0.031(2) 0.046(3) -0.002(2) -0.020(3) 0.010(2)
N3 0.024(4) 0.049(6) 0.025(5) 0.000 0.000 0.007(4)
F1 0.034(3) 0.073(5) 0.049(4) 0.001(3) -0.013(3) 0.004(3)
F2 0.030(3) 0.080(5) 0.074(5) 0.038(4) 0.007(3) -0.006(3)
F3 0.033(3) 0.083(5) 0.099(6) -0.037(4) 0.000(3) 0.018(3)
O2 0.039(4) 0.052(6) 0.041(4) 0.021(4) 0.008(3) 0.002(3)
O3 0.036(4) 0.040(6) 0.078(6) 0.025(5) 0.003(4) -0.002(3)

loop_
_atom_type_symbol
_atom_type_description
_atom_type_scat_dispersion_real
_atom_type_scat_dispersion_imag
_atom_type_scat_source
C C 0.0033 0.0016 'International Tables Vol C Tables 4.2.6.8 and 6.1.1.4'
N N 0.0061 0.0033 'International Tables Vol C Tables 4.2.6.8 and 6.1.1.4'
O O 0.0106 0.0060 'International Tables Vol C Tables 4.2.6.8 and 6.1.1.4'
F F 0.0171 0.0103 'International Tables Vol C Tables 4.2.6.8 and 6.1.1.4'
Cu Cu 0.3201 1.2651 'International Tables Vol C Tables 4.2.6.8 and 6.1.1.4'
S S 0.1246 0.1234 'International Tables Vol C Tables 4.2.6.8 and 6.1.1.4'
P P 0.1023 0.0942 'International Tables Vol C Tables 4.2.6.8 and 6.1.1.4'
H H 0.0000 0.0000 'International Tables Vol C Tables 4.2.6.8 and 6.1.1.4'

loop_
_geom_angle_atom_site_label_1
_geom_angle_atom_site_label_2
_geom_angle_atom_site_label_3
_geom_angle
_geom_angle_site_symmetry_1
_geom_angle_site_symmetry_3
_geom_angle_publ_flag
N1 Cu1 N1 80.96(19) 3 2 ?
N1 Cu1 N1 121.52(19) 3 4 ?
N1 Cu1 N1 129.4(2) 2 4 ?
N1 Cu1 N1 129.4(2) 3 . ?
N1 Cu1 N1 121.52(19) 2 . ?
N1 Cu1 N1 80.96(19) 4 . ?
O2 S1 O2 143.3(7) 10_556 . ?
O3 S1 O3 80.5(9) . 10_556 ?
O2 S1 N3 119.0(5) 10_556 9_656 ?
O2 S1 N3 62.3(5) . 9_656 ?
O3 S1 N3 104.8(5) . 9_656 ?
O3 S1 N3 154.5(4) 10_556 9_656 ?
O2 S1 N3 62.3(5) 10_556 . ?
O2 S1 N3 119.0(5) . . ?
O3 S1 N3 154.5(4) . . ?
O3 S1 N3 104.8(5) 10_556 . ?
N3 S1 N3 60.0(6) 9_656 . ?
O2 S1 C1 107.7(3) 10_556 . ?
O2 S1 C1 107.7(3) . . ?
O3 S1 C1 102.3(4) . . ?
O3 S1 C1 102.3(4) 10_556 . ?
N3 S1 C1 100.9(2) 9_656 . ?
N3 S1 C1 100.9(2) . . ?
C2 N1 C4 118.5(3) . . ?
C2 N1 Cu1 114.0(3) . . ?
C4 N1 Cu1 127.0(3) . . ?
N1 C2 C3 122.3(4) . . ?
N1 C2 C2 115.1(2) . 4 ?
C3 C2 C2 122.6(2) . 4 ?
C6 O1 C8 117.5(4) . . ?
C2 C3 C6 118.9(4) . . ?
C2 C3 H7 120.5 . . ?
C6 C3 H7 120.5 . . ?
N1 C4 C5 122.7(4) . . ?
N1 C4 C7 116.1(4) . . ?
C5 C4 C7 121.2(4) . . ?
F1 C1 F1 131.4(8) . 10_556 ?
F1 C1 F2 108.4(7) . . ?
F1 C1 F2 47.7(5) 10_556 . ?
F1 C1 F2 47.7(5) . 10_556 ?
F1 C1 F2 108.4(7) 10_556 10_556 ?
F2 C1 F2 65.7(9) . 10_556 ?
F1 C1 F3 60.6(5) . 10_556 ?
F1 C1 F3 108.1(7) 10_556 10_556 ?
F2 C1 F3 140.4(7) . 10_556 ?
F2 C1 F3 107.1(6) 10_556 10_556 ?
F1 C1 F3 108.1(7) . . ?
F1 C1 F3 60.6(5) 10_556 . ?
F2 C1 F3 107.1(6) . . ?
F2 C1 F3 140.4(7) 10_556 . ?
F3 C1 F3 52.1(8) 10_556 . ?
F1 C1 S1 114.1(4) . . ?
F1 C1 S1 114.1(4) 10_556 . ?
F2 C1 S1 109.8(5) . . ?
F2 C1 S1 109.8(5) 10_556 . ?
F3 C1 S1 109.1(5) 10_556 . ?
F3 C1 S1 109.1(5) . . ?
C4 C5 C6 118.5(4) . . ?
C4 C5 H8 120.7 . . ?
C6 C5 H8 120.7 . . ?
O1 C6 C3 116.1(4) . . ?
O1 C6 C5 124.8(4) . . ?
C3 C6 C5 119.1(4) . . ?
O1 C8 H1 109.5 . . ?
O1 C8 H2 109.5 . . ?
H1 C8 H2 109.5 . . ?
O1 C8 H3 109.5 . . ?
H1 C8 H3 109.5 . . ?
H2 C8 H3 109.5 . . ?
C4 C7 H4 109.5 . . ?
C4 C7 H5 109.5 . . ?
H4 C7 H5 109.5 . . ?
C4 C7 H6 109.5 . . ?
H4 C7 H6 109.5 . . ?
H5 C7 H6 109.5 . . ?
O2 N3 O2 142.9(9) 10_556 9_656 ?
O2 N3 N3 108.5(5) 10_556 9_656 ?
O2 N3 N3 108.5(5) 9_656 9_656 ?
O2 N3 S1 160.8(5) 10_556 9_656 ?
O2 N3 S1 51.2(3) 9_656 9_656 ?
N3 N3 S1 60.0(3) 9_656 9_656 ?
O2 N3 S1 51.2(3) 10_556 . ?
O2 N3 S1 160.8(5) 9_656 . ?
N3 N3 S1 60.0(3) 9_656 . ?
S1 N3 S1 120.0(6) 9_656 . ?
F2 F1 C1 66.2(6) 10_556 . ?
F2 F1 F3 124.8(8) 10_556 10_556 ?
C1 F1 F3 60.4(5) . 10_556 ?
F1 F2 C1 66.1(6) 10_556 . ?
F1 F2 F2 117.1(6) 10_556 10_556 ?
C1 F2 F2 57.2(5) . 10_556 ?
F3 F3 C1 63.9(4) 10_556 . ?
F3 F3 F1 117.2(4) 10_556 10_556 ?
C1 F3 F1 59.0(5) . 10_556 ?
S1 O2 N3 66.5(5) . 9_656 ?

loop_
_geom_bond_atom_site_label_1
_geom_bond_atom_site_label_2
_geom_bond_distance
_geom_bond_site_symmetry_2
_geom_bond_publ_flag
Cu1 N1 2.029(3) 3 ?
Cu1 N1 2.029(3) 2 ?
Cu1 N1 2.029(3) 4 ?
Cu1 N1 2.029(3) . ?
S1 O2 1.367(7) 10_556 ?
S1 O2 1.367(7) . ?
S1 O3 1.459(8) . ?
S1 O3 1.459(8) 10_556 ?
S1 N3 1.608(5) 9_656 ?
S1 N3 1.608(5) . ?
S1 C1 1.830(7) . ?
N1 C2 1.347(5) . ?
N1 C4 1.354(5) . ?
C2 C3 1.388(5) . ?
C2 C2 1.481(8) 4 ?
O1 C6 1.350(5) . ?
O1 C8 1.437(6) . ?
C3 C6 1.394(6) . ?
C3 H7 0.9500 . ?
C4 C5 1.386(6) . ?
C4 C7 1.499(6) . ?
C1 F1 1.305(7) . ?
C1 F1 1.305(7) 10_556 ?
C1 F2 1.305(9) . ?
C1 F2 1.305(9) 10_556 ?
C1 F3 1.324(9) 10_556 ?
C1 F3 1.324(9) . ?
C5 C6 1.395(6) . ?
C5 H8 0.9500 . ?
C8 H1 0.9800 . ?
C8 H2 0.9800 . ?
C8 H3 0.9800 . ?
C7 H4 0.9800 . ?
C7 H5 0.9800 . ?
C7 H6 0.9800 . ?
N3 O2 1.552(9) 10_556 ?
N3 O2 1.552(9) 9_656 ?
N3 N3 1.61(2) 9_656 ?
N3 S1 1.607(5) 9_656 ?
F1 F2 1.056(10) 10_556 ?
F1 F3 1.326(11) 10_556 ?
F2 F1 1.056(10) 10_556 ?
F2 F2 1.415(16) 10_556 ?
F3 F3 1.163(16) 10_556 ?
F3 F1 1.326(11) 10_556 ?
O2 N3 1.552(9) 9_656 ?

loop_
_geom_hbond_atom_site_label_D
_geom_hbond_atom_site_label_H
_geom_hbond_atom_site_label_A
_geom_hbond_distance_DH
_geom_hbond_distance_HA
_geom_hbond_distance_DA
_geom_hbond_angle_DHA
_geom_hbond_site_symmetry_A
C8 H2 F2 0.98 2.61 3.575(9) 169.1 8
C5 H8 O3 0.95 2.48 3.415(10) 168.5 .
C8 H2 F2 0.98 2.61 3.575(9) 169.1 8

loop_
_geom_torsion_atom_site_label_1
_geom_torsion_atom_site_label_2
_geom_torsion_atom_site_label_3
_geom_torsion_atom_site_label_4
_geom_torsion
_geom_torsion_site_symmetry_1
_geom_torsion_site_symmetry_2
_geom_torsion_site_symmetry_3
_geom_torsion_site_symmetry_4
_geom_torsion_publ_flag
C4 N1 C2 C3 0.0(6) . . . . ?
Cu1 N1 C2 C3 171.9(3) . . . . ?
C4 N1 C2 C2 -179.9(4) . . . 4 ?
Cu1 N1 C2 C2 -8.1(5) . . . 4 ?
N1 C2 C3 C6 -1.4(6) . . . . ?
C2 C2 C3 C6 178.5(5) 4 . . . ?
C2 N1 C4 C5 0.6(6) . . . . ?
Cu1 N1 C4 C5 -170.1(3) . . . . ?
C2 N1 C4 C7 -179.7(4) . . . . ?
Cu1 N1 C4 C7 9.7(6) . . . . ?
O2 S1 C1 F1 178.5(7) 10_556 . . . ?
O2 S1 C1 F1 8.1(8) . . . . ?
O3 S1 C1 F1 51.9(8) . . . . ?
O3 S1 C1 F1 134.7(8) 10_556 . . . ?
N3 S1 C1 F1 -56.1(7) 9_656 . . . ?
N3 S1 C1 F1 -117.3(7) . . . . ?
O2 S1 C1 F1 -8.1(8) 10_556 . . 10_556 ?
O2 S1 C1 F1 -178.5(7) . . . 10_556 ?
O3 S1 C1 F1 -134.7(8) . . . 10_556 ?
O3 S1 C1 F1 -51.9(8) 10_556 . . 10_556 ?
N3 S1 C1 F1 117.3(7) 9_656 . . 10_556 ?
N3 S1 C1 F1 56.1(7) . . . 10_556 ?
O2 S1 C1 F2 -59.6(7) 10_556 . . . ?
O2 S1 C1 F2 130.0(7) . . . . ?
O3 S1 C1 F2 173.8(7) . . . . ?
O3 S1 C1 F2 -103.4(7) 10_556 . . . ?
N3 S1 C1 F2 65.8(6) 9_656 . . . ?
N3 S1 C1 F2 4.6(6) . . . . ?
O2 S1 C1 F2 -130.0(7) 10_556 . . 10_556 ?
O2 S1 C1 F2 59.6(7) . . . 10_556 ?
O3 S1 C1 F2 103.4(7) . . . 10_556 ?
O3 S1 C1 F2 -173.8(7) 10_556 . . 10_556 ?
N3 S1 C1 F2 -4.6(6) 9_656 . . 10_556 ?
N3 S1 C1 F2 -65.8(6) . . . 10_556 ?
O2 S1 C1 F3 112.9(6) 10_556 . . 10_556 ?
O2 S1 C1 F3 -57.5(7) . . . 10_556 ?
O3 S1 C1 F3 -13.7(7) . . . 10_556 ?
O3 S1 C1 F3 69.1(6) 10_556 . . 10_556 ?
N3 S1 C1 F3 -121.7(6) 9_656 . . 10_556 ?
N3 S1 C1 F3 177.1(6) . . . 10_556 ?
O2 S1 C1 F3 57.5(7) 10_556 . . . ?
O2 S1 C1 F3 -112.9(6) . . . . ?
O3 S1 C1 F3 -69.1(6) . . . . ?
O3 S1 C1 F3 13.7(7) 10_556 . . . ?
N3 S1 C1 F3 -177.1(6) 9_656 . . . ?
N3 S1 C1 F3 121.7(6) . . . . ?
N1 C4 C5 C6 0.2(7) . . . . ?
C7 C4 C5 C6 -179.6(4) . . . . ?
C8 O1 C6 C3 173.0(4) . . . . ?
C8 O1 C6 C5 -6.6(7) . . . . ?
C2 C3 C6 O1 -177.5(4) . . . . ?
C2 C3 C6 C5 2.1(6) . . . . ?
C4 C5 C6 O1 178.0(4) . . . . ?
C4 C5 C6 C3 -1.5(6) . . . . ?
O2 S1 N3 O2 138.2(7) . . . 10_556 ?
O3 S1 N3 O2 100.7(12) . . . 10_556 ?
O3 S1 N3 O2 1.6(5) 10_556 . . 10_556 ?
N3 S1 N3 O2 159.2(4) 9_656 . . 10_556 ?
C1 S1 N3 O2 -104.4(4) . . . 10_556 ?
O2 S1 N3 O2 143.6(19) 10_556 . . 9_656 ?
O2 S1 N3 O2 -78.3(18) . . . 9_656 ?
O3 S1 N3 O2 -115.8(16) . . . 9_656 ?
O3 S1 N3 O2 145.2(18) 10_556 . . 9_656 ?
N3 S1 N3 O2 -57.2(18) 9_656 . . 9_656 ?
C1 S1 N3 O2 39.2(19) . . . 9_656 ?
O2 S1 N3 N3 -159.2(4) 10_556 . . 9_656 ?
O2 S1 N3 N3 -21.1(4) . . . 9_656 ?
O3 S1 N3 N3 -58.6(12) . . . 9_656 ?
O3 S1 N3 N3 -157.6(3) 10_556 . . 9_656 ?
C1 S1 N3 N3 96.38(14) . . . 9_656 ?
O2 S1 N3 S1 -159.2(4) 10_556 . . 9_656 ?
O2 S1 N3 S1 -21.1(4) . . . 9_656 ?
O3 S1 N3 S1 -58.6(12) . . . 9_656 ?
O3 S1 N3 S1 -157.6(3) 10_556 . . 9_656 ?
N3 S1 N3 S1 0.002(0) 9_656 . . 9_656 ?
C1 S1 N3 S1 96.38(14) . . . 9_656 ?
F1 C1 F1 F2 -76.6(12) 10_556 . . 10_556 ?
F2 C1 F1 F2 -27.2(7) . . . 10_556 ?
F3 C1 F1 F2 -165.3(7) 10_556 . . 10_556 ?
F3 C1 F1 F2 -143.0(8) . . . 10_556 ?
S1 C1 F1 F2 95.5(7) . . . 10_556 ?
F1 C1 F1 F3 88.8(12) 10_556 . . 10_556 ?
F2 C1 F1 F3 138.1(7) . . . 10_556 ?
F2 C1 F1 F3 165.3(7) 10_556 . . 10_556 ?
F3 C1 F1 F3 22.4(5) . . . 10_556 ?
S1 C1 F1 F3 -99.2(6) . . . 10_556 ?
F1 C1 F2 F1 -129.7(9) . . . 10_556 ?
F2 C1 F2 F1 -151.5(5) 10_556 . . 10_556 ?
F3 C1 F2 F1 -63.9(11) 10_556 . . 10_556 ?
F3 C1 F2 F1 -13.3(7) . . . 10_556 ?
S1 C1 F2 F1 105.0(5) . . . 10_556 ?
F1 C1 F2 F2 21.8(4) . . . 10_556 ?
F1 C1 F2 F2 151.5(5) 10_556 . . 10_556 ?
F3 C1 F2 F2 87.7(9) 10_556 . . 10_556 ?
F3 C1 F2 F2 138.2(6) . . . 10_556 ?
S1 C1 F2 F2 -103.5(4) . . . 10_556 ?
F1 C1 F3 F3 -24.8(4) . . . 10_556 ?
F1 C1 F3 F3 -152.7(5) 10_556 . . 10_556 ?
F2 C1 F3 F3 -141.4(6) . . . 10_556 ?
F2 C1 F3 F3 -69.2(9) 10_556 . . 10_556 ?
S1 C1 F3 F3 99.8(4) . . . 10_556 ?
F1 C1 F3 F1 127.9(9) . . . 10_556 ?
F2 C1 F3 F1 11.3(6) . . . 10_556 ?
F2 C1 F3 F1 83.6(11) 10_556 . . 10_556 ?
F3 C1 F3 F1 152.7(5) 10_556 . . 10_556 ?
S1 C1 F3 F1 -107.5(4) . . . 10_556 ?
O2 S1 O2 N3 102.2(12) 10_556 . . 9_656 ?
O3 S1 O2 N3 177.8(7) . . . 9_656 ?
O3 S1 O2 N3 150.9(5) 10_556 . . 9_656 ?
N3 S1 O2 N3 20.6(4) . . . 9_656 ?
C1 S1 O2 N3 -93.2(3) . . . 9_656 ?
